data_4066903
loop_
_publ_author_name
'O&#x2019;Connor, Joseph M.'
'Chen, Ming-Chou'
'Holland, Ryan L.'

_publ_section_title
;
 Protonation of Cobalt&#x2212;Allene Constitutional Isomers: Highly
 Selective Formation of Cobalt&#x2212;Allyl and Oxacobaltacyclopentadiene
 Complexes
;
_journal_issue 23
_journal_name_full Organometallics
_journal_page_first 6161
_journal_paper_doi 10.1021/om100701e
_journal_volume 29
_journal_year 2010
_chemical_formula_sum 'C38 H37 Co F3 O7 P S'
_chemical_formula_weight 784.64
_chemical_name_systematic
; 
 ? 
;
_space_group_IT_number 14
_symmetry_cell_setting monoclinic
_symmetry_space_group_name_Hall '-P 2ybc'
_symmetry_space_group_name_H-M 'P 1 21/c 1'
_atom_sites_solution_hydrogens geom
_atom_sites_solution_primary direct
_atom_sites_solution_secondary difmap
_audit_creation_method SHELXL-97
_cell_angle_alpha 90.00
_cell_angle_beta 105.16
_cell_angle_gamma 90.00
_cell_formula_units_Z 4
_cell_length_a 14.805
_cell_length_b 16.209
_cell_length_c 15.207
_cell_measurement_temperature 100(2)
_cell_volume 3522.291
_computing_cell_refinement 'Bruker SAINT'
_computing_data_collection 'Bruker APEX2'
_computing_data_reduction 'Bruker SAINT'
_computing_molecular_graphics 'Bruker SHELXTL'
_computing_publication_material 'Bruker SHELXTL'
_computing_structure_refinement 'SHELXL-97 (Sheldrick, 2008)'
_computing_structure_solution 'SHELXS-97 (Sheldrick, 2008)'
_diffrn_ambient_temperature 100(2)
_diffrn_measured_fraction_theta_full 0.982
_diffrn_measured_fraction_theta_max 0.928
_diffrn_measurement_device_type 'Bruker APEX CCD'
_diffrn_measurement_method '\f and \w scans'
_diffrn_radiation_monochromator graphite
_diffrn_radiation_source 'fine-focus sealed tube'
_diffrn_radiation_type MoK\a
_diffrn_radiation_wavelength 0.71073
_diffrn_reflns_av_R_equivalents 0.0208
_diffrn_reflns_av_sigmaI/netI 0.0194
_diffrn_reflns_limit_h_max 18
_diffrn_reflns_limit_h_min 0
_diffrn_reflns_limit_k_max 0
_diffrn_reflns_limit_k_min -19
_diffrn_reflns_limit_l_max 16
_diffrn_reflns_limit_l_min -17
_diffrn_reflns_number 6443
_diffrn_reflns_theta_full 25.00
_diffrn_reflns_theta_max 25.67
_diffrn_reflns_theta_min 1.87
_exptl_absorpt_coefficient_mu 0.658
_exptl_absorpt_correction_T_max 0.8907
_exptl_absorpt_correction_T_min 0.7561
_exptl_absorpt_correction_type multi-scan
_exptl_absorpt_process_details SADABS
_exptl_crystal_colour Red
_exptl_crystal_density_diffrn 1.480
_exptl_crystal_density_method 'not measured'
_exptl_crystal_description Plate
_exptl_crystal_F_000 1624
_exptl_crystal_size_max 0.45
_exptl_crystal_size_mid 0.26
_exptl_crystal_size_min 0.18
_refine_diff_density_max 0.583
_refine_diff_density_min -0.466
_refine_diff_density_rms 0.058
_refine_ls_extinction_coef 0.0002(2)
_refine_ls_extinction_expression Fc^*^=kFc[1+0.001xFc^2^\l^3^/sin(2\q)]^-1/4^
_refine_ls_extinction_method SHELXL
_refine_ls_goodness_of_fit_ref 1.040
_refine_ls_hydrogen_treatment constr
_refine_ls_matrix_type full
_refine_ls_number_parameters 464
_refine_ls_number_reflns 6195
_refine_ls_number_restraints 0
_refine_ls_restrained_S_all 1.040
_refine_ls_R_factor_all 0.0448
_refine_ls_R_factor_gt 0.0375
_refine_ls_shift/su_max 0.001
_refine_ls_shift/su_mean 0.000
_refine_ls_structure_factor_coef Fsqd
_refine_ls_weighting_details 'calc w=1/[\s^2^(Fo^2^)+(0.0473P)^2^+3.9600P] where P=(Fo^2^+2Fc^2^)/3'
_refine_ls_weighting_scheme calc
_refine_ls_wR_factor_gt 0.0932
_refine_ls_wR_factor_ref 0.0985
_reflns_number_gt 5417
_reflns_number_total 6195
_reflns_threshold_expression >2sigma(I)
_cod_data_source_file om100701e_si_003.cif
_cod_data_source_block Chen4
_cod_original_cell_volume 3522.3
_cod_original_sg_symbol_H-M P21/c
_cod_database_code 4066903

loop_
_symmetry_equiv_pos_as_xyz
'x, y, z'
'-x, y+1/2, -z+1/2'
'-x, -y, -z'
'x, -y-1/2, z-1/2'

loop_
_atom_site_label
_atom_site_type_symbol
_atom_site_fract_x
_atom_site_fract_y
_atom_site_fract_z
_atom_site_U_iso_or_equiv
_atom_site_adp_type
_atom_site_occupancy
_atom_site_symmetry_multiplicity
_atom_site_calc_flag
_atom_site_refinement_flags
Co1 Co 0.79046(2) 0.082235(19) 0.88193(2) 0.01902(11) Uani 1 1 d .
S1 S 0.63306(4) -0.02828(4) 1.06986(4) 0.02647(15) Uani 1 1 d .
P1 P 0.71183(4) 0.07078(4) 0.73212(4) 0.01963(14) Uani 1 1 d .
O1 O 0.75201(11) 0.19752(10) 0.87800(11) 0.0233(4) Uani 1 1 d .
O2 O 0.63972(12) 0.27716(10) 0.90239(12) 0.0300(4) Uani 1 1 d .
O3 O 0.60299(13) -0.11143(12) 1.07731(14) 0.0387(5) Uani 1 1 d .
O4 O 0.57790(12) 0.03872(11) 1.08821(13) 0.0328(4) Uani 1 1 d .
C1 C 0.65052(16) -0.01846(15) 0.95484(17) 0.0251(5) Uani 1 1 d .
H1A H 0.6954 -0.0615 0.9475 0.030 Uiso 1 1 calc R
H1B H 0.5902 -0.0302 0.9100 0.030 Uiso 1 1 calc R
C2 C 0.68578(15) 0.06377(15) 0.93127(16) 0.0220(5) Uani 1 1 d .
C3 C 0.64245(17) 0.13469(15) 0.93939(17) 0.0263(5) Uani 1 1 d .
H3 H 0.5906 0.1379 0.9651 0.032 Uiso 1 1 calc R
C4 C 0.68104(17) 0.20552(15) 0.90595(16) 0.0244(5) Uani 1 1 d .
C5 C 0.86817(16) -0.01884(17) 0.9354(2) 0.0352(7) Uani 1 1 d .
H5 H 0.8435 -0.0721 0.9411 0.042 Uiso 1 1 calc R
C6 C 0.88525(16) 0.04438(18) 1.00376(18) 0.0335(6) Uani 1 1 d .
H6 H 0.8748 0.0409 1.0627 0.040 Uiso 1 1 calc R
C7 C 0.92047(16) 0.11249(17) 0.96624(19) 0.0315(6) Uani 1 1 d .
H7 H 0.9377 0.1638 0.9962 0.038 Uiso 1 1 calc R
C8 C 0.92661(16) 0.09296(17) 0.87584(19) 0.0306(6) Uani 1 1 d .
H8 H 0.9484 0.1285 0.8361 0.037 Uiso 1 1 calc R
C9 C 0.89445(17) 0.01160(17) 0.85690(19) 0.0326(6) Uani 1 1 d .
H9 H 0.8908 -0.0179 0.8021 0.039 Uiso 1 1 calc R
C10 C 0.74327(17) -0.01683(17) 1.14733(17) 0.0292(6) Uani 1 1 d .
C11 C 0.8014(2) -0.08439(19) 1.1650(2) 0.0409(7) Uani 1 1 d .
H11 H 0.7832 -0.1358 1.1358 0.049 Uiso 1 1 calc R
C12 C 0.8866(2) -0.0745(2) 1.2264(2) 0.0544(9) Uani 1 1 d .
H12 H 0.9286 -0.1199 1.2403 0.065 Uiso 1 1 calc R
C13 C 0.9122(2) 0.0007(3) 1.2686(2) 0.0563(10) Uani 1 1 d .
H13 H 0.9714 0.0060 1.3116 0.068 Uiso 1 1 calc R
C14 C 0.8541(2) 0.0677(2) 1.2497(2) 0.0514(9) Uani 1 1 d .
H14 H 0.8726 0.1191 1.2789 0.062 Uiso 1 1 calc R
C15 C 0.76828(19) 0.05931(19) 1.18774(19) 0.0371(6) Uani 1 1 d .
H15 H 0.7269 0.1050 1.1729 0.044 Uiso 1 1 calc R
C16 C 0.67515(19) 0.34459(16) 0.8558(2) 0.0331(6) Uani 1 1 d .
H16A H 0.7394 0.3596 0.8906 0.040 Uiso 1 1 calc R
H16B H 0.6772 0.3266 0.7942 0.040 Uiso 1 1 calc R
C17 C 0.6129(3) 0.41637(19) 0.8490(3) 0.0561(10) Uani 1 1 d .
H17A H 0.5496 0.4013 0.8140 0.084 Uiso 1 1 calc R
H17B H 0.6362 0.4616 0.8182 0.084 Uiso 1 1 calc R
H17C H 0.6114 0.4341 0.9102 0.084 Uiso 1 1 calc R
C18 C 0.66931(15) -0.02971(14) 0.68597(17) 0.0225(5) Uani 1 1 d .
C19 C 0.69680(17) -0.10165(15) 0.73592(18) 0.0268(5) Uani 1 1 d .
H19 H 0.7354 -0.0988 0.7965 0.032 Uiso 1 1 calc R
C20 C 0.66729(18) -0.17770(16) 0.69624(19) 0.0331(6) Uani 1 1 d .
H20 H 0.6860 -0.2270 0.7299 0.040 Uiso 1 1 calc R
C21 C 0.61004(19) -0.18218(17) 0.6068(2) 0.0351(6) Uani 1 1 d .
H21 H 0.5905 -0.2344 0.5802 0.042 Uiso 1 1 calc R
C22 C 0.58168(18) -0.11033(17) 0.55674(19) 0.0338(6) Uani 1 1 d .
H22 H 0.5428 -0.1133 0.4963 0.041 Uiso 1 1 calc R
C23 C 0.61065(17) -0.03463(16) 0.59604(18) 0.0281(5) Uani 1 1 d .
H23 H 0.5911 0.0145 0.5625 0.034 Uiso 1 1 calc R
C24 C 0.78515(15) 0.10442(15) 0.65889(16) 0.0240(5) Uani 1 1 d .
C25 C 0.80772(18) 0.05264(17) 0.59343(18) 0.0302(6) Uani 1 1 d .
H25 H 0.7815 -0.0011 0.5834 0.036 Uiso 1 1 calc R
C26 C 0.8681(2) 0.07973(19) 0.5436(2) 0.0404(7) Uani 1 1 d .
H26 H 0.8842 0.0443 0.5003 0.048 Uiso 1 1 calc R
C27 C 0.90448(19) 0.1580(2) 0.5571(2) 0.0427(7) Uani 1 1 d .
H27 H 0.9447 0.1772 0.5219 0.051 Uiso 1 1 calc R
C28 C 0.8829(2) 0.20959(19) 0.6220(2) 0.0397(7) Uani 1 1 d .
H28 H 0.9088 0.2635 0.6310 0.048 Uiso 1 1 calc R
C29 C 0.82386(18) 0.18304(17) 0.67381(18) 0.0315(6) Uani 1 1 d .
H29 H 0.8101 0.2180 0.7187 0.038 Uiso 1 1 calc R
C30 C 0.61082(16) 0.13609(14) 0.69835(16) 0.0219(5) Uani 1 1 d .
C31 C 0.60593(17) 0.20805(15) 0.64621(17) 0.0271(5) Uani 1 1 d .
H31 H 0.6586 0.2242 0.6256 0.033 Uiso 1 1 calc R
C32 C 0.52695(19) 0.25532(16) 0.62445(18) 0.0318(6) Uani 1 1 d .
H32 H 0.5242 0.3039 0.5889 0.038 Uiso 1 1 calc R
C33 C 0.45260(18) 0.23163(17) 0.65442(18) 0.0332(6) Uani 1 1 d .
H33 H 0.3974 0.2643 0.6406 0.040 Uiso 1 1 calc R
C34 C 0.45626(18) 0.15940(18) 0.70558(18) 0.0336(6) Uani 1 1 d .
H34 H 0.4029 0.1433 0.7251 0.040 Uiso 1 1 calc R
C35 C 0.53426(16) 0.11189(16) 0.72785(17) 0.0267(5) Uani 1 1 d .
H35 H 0.5362 0.0631 0.7629 0.032 Uiso 1 1 calc R
F1 F 0.75657(19) -0.36285(14) 0.9906(2) 0.1040(11) Uani 1 1 d .
F2 F 0.77245(19) -0.34937(17) 0.8571(2) 0.0982(9) Uani 1 1 d .
F3 F 0.88638(15) -0.38103(14) 0.9697(2) 0.0949(9) Uani 1 1 d .
O1A O 0.76627(15) -0.19654(14) 0.93244(19) 0.0599(7) Uani 1 1 d .
O2A O 0.90917(17) -0.22275(15) 1.0127(2) 0.0736(8) Uani 1 1 d .
C1A C 0.83183(19) -0.24118(18) 0.9655(2) 0.0378(7) Uani 1 1 d .
C2A C 0.8147(2) -0.33327(19) 0.9471(2) 0.0434(7) Uani 1 1 d .
C1S C 1.0783(3) 0.3150(3) 0.7792(4) 0.0880(15) Uani 1 1 d .
H1S1 H 1.1075 0.3618 0.8168 0.132 Uiso 1 1 calc R
H1S2 H 1.0501 0.3339 0.7169 0.132 Uiso 1 1 calc R
H1S3 H 1.1259 0.2731 0.7786 0.132 Uiso 1 1 calc R
O1S O 1.00950(17) 0.2812(2) 0.8151(2) 0.0753(8) Uani 1 1 d .
H1S H 1.0329 0.2683 0.8699 0.113 Uiso 1 1 calc R

loop_
_atom_site_aniso_label
_atom_site_aniso_U_11
_atom_site_aniso_U_22
_atom_site_aniso_U_33
_atom_site_aniso_U_23
_atom_site_aniso_U_13
_atom_site_aniso_U_12
Co1 0.01347(16) 0.02088(17) 0.02337(19) -0.00009(12) 0.00601(12) -0.00059(11)
S1 0.0226(3) 0.0282(3) 0.0321(3) 0.0059(3) 0.0136(3) 0.0003(2)
P1 0.0165(3) 0.0205(3) 0.0228(3) 0.0003(2) 0.0068(2) -0.0009(2)
O1 0.0199(8) 0.0219(8) 0.0293(9) -0.0015(7) 0.0088(7) -0.0013(6)
O2 0.0323(9) 0.0241(9) 0.0388(10) 0.0041(8) 0.0184(8) 0.0058(7)
O3 0.0376(10) 0.0341(10) 0.0491(12) 0.0101(9) 0.0199(9) -0.0050(8)
O4 0.0248(9) 0.0392(11) 0.0393(11) 0.0044(8) 0.0172(8) 0.0061(8)
C1 0.0219(12) 0.0271(13) 0.0286(13) 0.0022(10) 0.0108(10) -0.0011(10)
C2 0.0171(11) 0.0279(13) 0.0206(12) 0.0010(10) 0.0044(9) -0.0016(9)
C3 0.0250(12) 0.0284(13) 0.0296(13) 0.0028(11) 0.0146(10) 0.0026(10)
C4 0.0247(12) 0.0262(13) 0.0229(12) -0.0016(10) 0.0075(10) 0.0022(10)
C5 0.0138(11) 0.0302(14) 0.0568(18) 0.0129(13) 0.0007(11) 0.0028(10)
C6 0.0154(11) 0.0545(17) 0.0287(14) 0.0086(13) 0.0023(10) 0.0030(11)
C7 0.0134(11) 0.0368(14) 0.0407(15) -0.0078(12) 0.0006(10) -0.0020(10)
C8 0.0151(11) 0.0380(15) 0.0412(15) 0.0079(12) 0.0120(11) 0.0021(10)
C9 0.0193(12) 0.0379(15) 0.0388(15) -0.0086(12) 0.0043(11) 0.0097(11)
C10 0.0234(12) 0.0404(15) 0.0267(13) 0.0071(11) 0.0118(10) 0.0034(11)
C11 0.0322(15) 0.0445(17) 0.0513(18) 0.0152(14) 0.0201(13) 0.0079(12)
C12 0.0322(16) 0.076(3) 0.060(2) 0.0321(19) 0.0197(15) 0.0165(16)
C13 0.0268(15) 0.103(3) 0.0382(18) 0.0149(19) 0.0070(13) 0.0016(18)
C14 0.0382(17) 0.080(2) 0.0372(17) -0.0124(16) 0.0117(14) -0.0073(16)
C15 0.0324(14) 0.0491(17) 0.0329(15) -0.0031(13) 0.0140(12) 0.0017(12)
C16 0.0359(14) 0.0242(13) 0.0428(16) 0.0031(12) 0.0165(12) 0.0000(11)
C17 0.068(2) 0.0349(17) 0.080(3) 0.0186(16) 0.045(2) 0.0202(16)
C18 0.0173(11) 0.0235(12) 0.0289(13) -0.0031(10) 0.0097(10) -0.0019(9)
C19 0.0252(12) 0.0271(13) 0.0292(14) -0.0002(11) 0.0091(10) -0.0031(10)
C20 0.0329(14) 0.0264(13) 0.0428(16) 0.0036(12) 0.0146(12) -0.0004(11)
C21 0.0310(14) 0.0280(14) 0.0468(17) -0.0108(12) 0.0110(12) -0.0066(11)
C22 0.0275(13) 0.0371(15) 0.0342(15) -0.0087(12) 0.0035(11) -0.0005(11)
C23 0.0224(12) 0.0289(13) 0.0318(14) -0.0011(11) 0.0047(10) 0.0018(10)
C24 0.0157(11) 0.0308(13) 0.0255(13) 0.0047(10) 0.0053(9) -0.0005(9)
C25 0.0272(13) 0.0308(14) 0.0354(15) 0.0025(11) 0.0134(11) 0.0028(11)
C26 0.0376(15) 0.0477(17) 0.0435(17) 0.0052(14) 0.0243(13) 0.0107(13)
C27 0.0297(14) 0.0560(19) 0.0482(18) 0.0167(15) 0.0206(13) -0.0011(13)
C28 0.0349(15) 0.0438(17) 0.0423(17) 0.0088(13) 0.0137(13) -0.0124(13)
C29 0.0304(13) 0.0328(14) 0.0328(14) 0.0010(11) 0.0108(11) -0.0066(11)
C30 0.0188(11) 0.0224(12) 0.0230(12) -0.0044(9) 0.0028(9) 0.0013(9)
C31 0.0274(13) 0.0256(13) 0.0290(13) 0.0004(10) 0.0087(10) 0.0003(10)
C32 0.0362(14) 0.0266(13) 0.0313(14) 0.0030(11) 0.0065(11) 0.0059(11)
C33 0.0277(13) 0.0378(15) 0.0324(14) -0.0008(12) 0.0046(11) 0.0114(11)
C34 0.0218(12) 0.0442(16) 0.0359(15) 0.0016(12) 0.0097(11) 0.0038(11)
C35 0.0221(12) 0.0297(13) 0.0276(13) 0.0030(11) 0.0054(10) -0.0005(10)
F1 0.0961(19) 0.0490(13) 0.199(3) 0.0130(16) 0.097(2) -0.0145(12)
F2 0.0900(18) 0.0886(19) 0.100(2) -0.0428(16) -0.0043(15) 0.0083(15)
F3 0.0417(12) 0.0549(13) 0.178(3) -0.0008(16) 0.0098(14) 0.0143(10)
O1A 0.0410(13) 0.0386(12) 0.0883(18) 0.0136(12) -0.0045(12) -0.0037(10)
O2A 0.0447(14) 0.0549(15) 0.100(2) 0.0240(14) -0.0182(14) -0.0211(12)
C1A 0.0295(15) 0.0394(16) 0.0410(16) 0.0118(13) 0.0029(13) -0.0088(12)
C2A 0.0275(14) 0.0427(17) 0.063(2) -0.0038(15) 0.0162(14) 0.0008(13)
C1S 0.063(3) 0.076(3) 0.121(4) 0.027(3) 0.017(3) -0.023(2)
O1S 0.0408(13) 0.092(2) 0.082(2) 0.0281(17) -0.0041(13) -0.0170(14)

loop_
_atom_type_symbol
_atom_type_description
_atom_type_scat_dispersion_real
_atom_type_scat_dispersion_imag
_atom_type_scat_source
C C 0.0033 0.0016 'International Tables Vol C Tables 4.2.6.8 and 6.1.1.4'
H H 0.0000 0.0000 'International Tables Vol C Tables 4.2.6.8 and 6.1.1.4'
O O 0.0106 0.0060 'International Tables Vol C Tables 4.2.6.8 and 6.1.1.4'
F F 0.0171 0.0103 'International Tables Vol C Tables 4.2.6.8 and 6.1.1.4'
P P 0.1023 0.0942 'International Tables Vol C Tables 4.2.6.8 and 6.1.1.4'
S S 0.1246 0.1234 'International Tables Vol C Tables 4.2.6.8 and 6.1.1.4'
Co Co 0.3494 0.9721 'International Tables Vol C Tables 4.2.6.8 and 6.1.1.4'

loop_
_geom_angle_atom_site_label_1
_geom_angle_atom_site_label_2
_geom_angle_atom_site_label_3
_geom_angle
C2 Co1 O1 84.38(9)
C2 Co1 C9 135.72(11)
O1 Co1 C9 139.77(10)
C2 Co1 C5 98.51(10)
O1 Co1 C5 155.46(10)
C9 Co1 C5 41.25(11)
C2 Co1 C8 159.71(11)
O1 Co1 C8 101.54(9)
C9 Co1 C8 40.30(11)
C5 Co1 C8 68.17(10)
C2 Co1 C7 120.71(10)
O1 Co1 C7 90.50(9)
C9 Co1 C7 67.85(11)
C5 Co1 C7 66.97(11)
C8 Co1 C7 40.78(11)
C2 Co1 C6 91.79(10)
O1 Co1 C6 115.41(10)
C9 Co1 C6 68.71(11)
C5 Co1 C6 40.45(11)
C8 Co1 C6 68.09(10)
C7 Co1 C6 39.30(11)
C2 Co1 P1 97.17(7)
O1 Co1 P1 88.78(5)
C9 Co1 P1 88.90(8)
C5 Co1 P1 114.80(9)
C8 Co1 P1 102.30(8)
C7 Co1 P1 141.85(8)
C6 Co1 P1 154.98(8)
O4 S1 O3 119.59(11)
O4 S1 C10 105.49(12)
O3 S1 C10 107.45(12)
O4 S1 C1 110.44(11)
O3 S1 C1 106.27(12)
C10 S1 C1 106.97(11)
C30 P1 C18 103.85(11)
C30 P1 C24 103.45(11)
C18 P1 C24 103.45(11)
C30 P1 Co1 114.06(8)
C18 P1 Co1 119.56(8)
C24 P1 Co1 110.79(8)
C4 O1 Co1 110.91(15)
C4 O2 C16 117.26(19)
C2 C1 S1 116.46(17)
C2 C1 H1A 108.2
S1 C1 H1A 108.2
C2 C1 H1B 108.2
S1 C1 H1B 108.2
H1A C1 H1B 107.3
C3 C2 C1 122.2(2)
C3 C2 Co1 111.03(17)
C1 C2 Co1 126.68(17)
C2 C3 C4 114.2(2)
C2 C3 H3 122.9
C4 C3 H3 122.9
O1 C4 O2 120.6(2)
O1 C4 C3 119.4(2)
O2 C4 C3 120.0(2)
C6 C5 C9 108.8(2)
C6 C5 Co1 71.93(15)
C9 C5 Co1 68.94(14)
C6 C5 H5 125.6
C9 C5 H5 125.6
Co1 C5 H5 125.1
C7 C6 C5 106.3(2)
C7 C6 Co1 69.25(14)
C5 C6 Co1 67.62(14)
C7 C6 H6 126.8
C5 C6 H6 126.8
Co1 C6 H6 127.8
C6 C7 C8 109.8(2)
C6 C7 Co1 71.45(14)
C8 C7 Co1 68.71(14)
C6 C7 H7 125.1
C8 C7 H7 125.1
Co1 C7 H7 126.3
C9 C8 C7 107.5(2)
C9 C8 Co1 69.22(14)
C7 C8 Co1 70.50(13)
C9 C8 H8 126.3
C7 C8 H8 126.3
Co1 C8 H8 125.6
C8 C9 C5 107.6(2)
C8 C9 Co1 70.48(14)
C5 C9 Co1 69.81(14)
C8 C9 H9 126.2
C5 C9 H9 126.2
Co1 C9 H9 125.1
C11 C10 C15 122.8(3)
C11 C10 S1 118.1(2)
C15 C10 S1 119.1(2)
C12 C11 C10 117.3(3)
C12 C11 H11 121.4
C10 C11 H11 121.4
C11 C12 C13 120.8(3)
C11 C12 H12 119.6
C13 C12 H12 119.6
C14 C13 C12 121.3(3)
C14 C13 H13 119.3
C12 C13 H13 119.3
C13 C14 C15 118.9(3)
C13 C14 H14 120.6
C15 C14 H14 120.6
C14 C15 C10 118.9(3)
C14 C15 H15 120.5
C10 C15 H15 120.5
C17 C16 O2 109.0(2)
C17 C16 H16A 109.9
O2 C16 H16A 109.9
C17 C16 H16B 109.9
O2 C16 H16B 109.9
H16A C16 H16B 108.3
C16 C17 H17A 109.5
C16 C17 H17B 109.5
H17A C17 H17B 109.5
C16 C17 H17C 109.5
H17A C17 H17C 109.5
H17B C17 H17C 109.5
C19 C18 C23 119.8(2)
C19 C18 P1 121.11(19)
C23 C18 P1 119.03(18)
C20 C19 C18 119.4(2)
C20 C19 H19 120.3
C18 C19 H19 120.3
C19 C20 C21 120.5(2)
C19 C20 H20 119.8
C21 C20 H20 119.8
C22 C21 C20 120.3(2)
C22 C21 H21 119.8
C20 C21 H21 119.8
C23 C22 C21 119.4(2)
C23 C22 H22 120.3
C21 C22 H22 120.3
C22 C23 C18 120.6(2)
C22 C23 H23 119.7
C18 C23 H23 119.7
C29 C24 C25 119.8(2)
C29 C24 P1 117.29(19)
C25 C24 P1 122.75(19)
C26 C25 C24 120.3(3)
C26 C25 H25 119.9
C24 C25 H25 119.9
C27 C26 C25 119.7(3)
C27 C26 H26 120.2
C25 C26 H26 120.2
C26 C27 C28 120.4(3)
C26 C27 H27 119.8
C28 C27 H27 119.8
C29 C28 C27 120.8(3)
C29 C28 H28 119.6
C27 C28 H28 119.6
C28 C29 C24 119.0(3)
C28 C29 H29 120.5
C24 C29 H29 120.5
C35 C30 C31 119.7(2)
C35 C30 P1 115.66(18)
C31 C30 P1 124.67(18)
C32 C31 C30 121.2(2)
C32 C31 H31 119.4
C30 C31 H31 119.4
C33 C32 C31 118.7(2)
C33 C32 H32 120.6
C31 C32 H32 120.6
C32 C33 C34 120.6(2)
C32 C33 H33 119.7
C34 C33 H33 119.7
C35 C34 C33 121.4(2)
C35 C34 H34 119.3
C33 C34 H34 119.3
C34 C35 C30 118.4(2)
C34 C35 H35 120.8
C30 C35 H35 120.8
O1A C1A O2A 128.8(3)
O1A C1A C2A 115.6(3)
O2A C1A C2A 115.6(3)
F3 C2A F1 104.5(3)
F3 C2A F2 106.3(3)
F1 C2A F2 104.3(3)
F3 C2A C1A 117.0(3)
F1 C2A C1A 111.5(3)
F2 C2A C1A 112.3(3)
O1S C1S H1S1 109.5
O1S C1S H1S2 109.5
H1S1 C1S H1S2 109.5
O1S C1S H1S3 109.5
H1S1 C1S H1S3 109.5
H1S2 C1S H1S3 109.5
C1S O1S H1S 109.5

loop_
_geom_bond_atom_site_label_1
_geom_bond_atom_site_label_2
_geom_bond_distance
Co1 C2 1.914(2)
Co1 O1 1.9498(16)
Co1 C9 2.033(2)
Co1 C5 2.044(3)
Co1 C8 2.049(2)
Co1 C7 2.073(2)
Co1 C6 2.102(3)
Co1 P1 2.2788(7)
S1 O4 1.4295(18)
S1 O3 1.433(2)
S1 C10 1.755(3)
S1 C1 1.841(2)
P1 C30 1.794(2)
P1 C18 1.820(2)
P1 C24 1.830(2)
O1 C4 1.239(3)
O2 C4 1.307(3)
O2 C16 1.471(3)
C1 C2 1.508(3)
C1 H1A 0.9900
C1 H1B 0.9900
C2 C3 1.338(3)
C3 C4 1.434(3)
C3 H3 0.9500
C5 C6 1.434(4)
C5 C9 1.436(4)
C5 H5 0.9500
C6 C7 1.404(4)
C6 H6 0.9500
C7 C8 1.437(4)
C7 H7 0.9500
C8 C9 1.406(4)
C8 H8 0.9500
C9 H9 0.9500
C10 C11 1.375(4)
C10 C15 1.385(4)
C11 C12 1.368(5)
C11 H11 0.9500
C12 C13 1.385(5)
C12 H12 0.9500
C13 C14 1.368(5)
C13 H13 0.9500
C14 C15 1.376(4)
C14 H14 0.9500
C15 H15 0.9500
C16 C17 1.471(4)
C16 H16A 0.9900
C16 H16B 0.9900
C17 H17A 0.9800
C17 H17B 0.9800
C17 H17C 0.9800
C18 C19 1.393(3)
C18 C23 1.418(4)
C19 C20 1.392(4)
C19 H19 0.9500
C20 C21 1.404(4)
C20 H20 0.9500
C21 C22 1.395(4)
C21 H21 0.9500
C22 C23 1.383(4)
C22 H22 0.9500
C23 H23 0.9500
C24 C29 1.391(4)
C24 C25 1.408(4)
C25 C26 1.386(4)
C25 H25 0.9500
C26 C27 1.373(4)
C26 H26 0.9500
C27 C28 1.393(4)
C27 H27 0.9500
C28 C29 1.389(4)
C28 H28 0.9500
C29 H29 0.9500
C30 C35 1.381(3)
C30 C31 1.402(3)
C31 C32 1.364(4)
C31 H31 0.9500
C32 C33 1.352(4)
C32 H32 0.9500
C33 C34 1.399(4)
C33 H33 0.9500
C34 C35 1.355(4)
C34 H34 0.9500
C35 H35 0.9500
F1 C2A 1.306(4)
F2 C2A 1.372(4)
F3 C2A 1.286(4)
O1A C1A 1.210(3)
O2A C1A 1.219(3)
C1A C2A 1.528(4)
C1S O1S 1.389(5)
C1S H1S1 0.9800
C1S H1S2 0.9800
C1S H1S3 0.9800
O1S H1S 0.8400
